data_7250117
loop_
_publ_author_name
'Li, Jiangying'
'Ma, Haowen'
'Shi, Xiaoju'
'Jiao, Ting'
'Wang, Lin'
'Nie, Meiling'
'Wang, Xiaojuan'
'Deng, Zongwu'
'Zhang, Hailu'

_publ_section_title
;
 Inorganic salts of topiroxostat: metastable tautomeric form and improved
 pharmaceutical performance
;
_journal_issue 16
_journal_name_full CrystEngComm
_journal_page_first 2534
_journal_page_last 2544
_journal_paper_doi 10.1039/D5CE00073D
_journal_volume 27
_journal_year 2025
_chemical_formula_moiety 'C13 H8 N6'
_chemical_formula_sum 'C13 H8 N6'
_chemical_formula_weight 248.25
_chemical_name_systematic 'FYX I'
_chemical_properties_physical Moisture-sensitive
_space_group_crystal_system monoclinic
_space_group_IT_number 4
_space_group_name_Hall 'P 2yb'
_space_group_name_H-M_alt 'P 1 21 1'
_atom_sites_solution_hydrogens mixed
_atom_sites_solution_primary dual
_audit_creation_date 2024-11-14
_audit_creation_method
;
Olex2 1.5
(compiled 2024.02.16 svn.r378c4104 for OlexSys, GUI svn.r6928)
;
_audit_update_record
;
2024-11-25 deposited with the CCDC.	2025-03-17 downloaded from the CCDC.
;
_cell_angle_alpha 90
_cell_angle_beta 96.377(13)
_cell_angle_gamma 90
_cell_formula_units_Z 2
_cell_length_a 3.8498(12)
_cell_length_b 12.368(3)
_cell_length_c 12.116(4)
_cell_measurement_reflns_used 2114
_cell_measurement_temperature 150.00
_cell_measurement_theta_max 54.938
_cell_measurement_theta_min 3.196
_cell_volume 573.3(3)
_computing_cell_refinement 'SAINT V8.40B (?, 2016)'
_computing_data_reduction 'SAINT V8.40B (?, 2016)'
_computing_molecular_graphics 'Olex2 1.5 (Dolomanov et al., 2009)'
_computing_publication_material 'Olex2 1.5 (Dolomanov et al., 2009)'
_computing_structure_refinement 'SHELXL 2018/3 (Sheldrick, 2015)'
_computing_structure_solution 'SHELXT 2018/2 (Sheldrick, 2018)'
_diffrn_ambient_temperature 150.00
_diffrn_measured_fraction_theta_full 0.978
_diffrn_measured_fraction_theta_max 0.965
_diffrn_measurement_device_type 'Bruker APEX-II CCD'
_diffrn_measurement_method '\f and \w scans'
_diffrn_radiation_type GaK\a
_diffrn_radiation_wavelength 1.34139
_diffrn_reflns_av_R_equivalents 0.0615
_diffrn_reflns_av_unetI/netI 0.0840
_diffrn_reflns_Laue_measured_fraction_full 0.978
_diffrn_reflns_Laue_measured_fraction_max 0.965
_diffrn_reflns_limit_h_max 4
_diffrn_reflns_limit_h_min -4
_diffrn_reflns_limit_k_max 14
_diffrn_reflns_limit_k_min -11
_diffrn_reflns_limit_l_max 13
_diffrn_reflns_limit_l_min -14
_diffrn_reflns_number 3748
_diffrn_reflns_point_group_measured_fraction_full 0.826
_diffrn_reflns_point_group_measured_fraction_max 0.808
_diffrn_reflns_theta_full 53.594
_diffrn_reflns_theta_max 54.954
_diffrn_reflns_theta_min 3.109
_diffrn_source_current 2.86
_diffrn_source_power 0.19977099999999998
_diffrn_source_voltage 69.85
_diffrn_standards_number 0
_exptl_absorpt_coefficient_mu 0.491
_exptl_absorpt_correction_type none
_exptl_crystal_colour 'dull light colourless'
_exptl_crystal_colour_lustre dull
_exptl_crystal_colour_modifier light
_exptl_crystal_colour_primary colourless
_exptl_crystal_density_diffrn 1.438
_exptl_crystal_description block
_exptl_crystal_F_000 256
_exptl_crystal_preparation 1
_exptl_crystal_recrystallization_method 1
_exptl_crystal_size_max 0.5
_exptl_crystal_size_mid 0.5
_exptl_crystal_size_min 0.5
_refine_diff_density_max 0.391
_refine_diff_density_min -0.315
_refine_diff_density_rms 0.080
_refine_ls_abs_structure_details
;
 Flack x determined using 483 quotients [(I+)-(I-)]/[(I+)+(I-)]
 (Parsons, Flack and Wagner, Acta Cryst. B69 (2013) 249-259).
;
_refine_ls_abs_structure_Flack 0.9(7)
_refine_ls_extinction_coef 0.033(10)
_refine_ls_extinction_expression Fc^*^=kFc[1+0.001xFc^2^\l^3^/sin(2\q)]^-1/4^
_refine_ls_extinction_method 'SHELXL-2018/3 (Sheldrick 2018)'
_refine_ls_goodness_of_fit_ref 1.149
_refine_ls_hydrogen_treatment mixed
_refine_ls_matrix_type full
_refine_ls_number_parameters 177
_refine_ls_number_reflns 1771
_refine_ls_number_restraints 1
_refine_ls_restrained_S_all 1.149
_refine_ls_R_factor_all 0.0873
_refine_ls_R_factor_gt 0.0748
_refine_ls_shift/su_max 0.000
_refine_ls_shift/su_mean 0.000
_refine_ls_structure_factor_coef Fsqd
_refine_ls_weighting_details 'w=1/[\s^2^(Fo^2^)+(0.0889P)^2^+0.3866P] where P=(Fo^2^+2Fc^2^)/3'
_refine_ls_weighting_scheme calc
_refine_ls_wR_factor_gt 0.1896
_refine_ls_wR_factor_ref 0.1979
_reflns_Friedel_coverage 0.594
_reflns_Friedel_fraction_full 0.659
_reflns_Friedel_fraction_max 0.633
_reflns_number_gt 1499
_reflns_number_total 1771
_reflns_threshold_expression 'I > 2\s(I)'
_cod_data_source_file d5ce00073d2.cif
_cod_data_source_block 150k
_cod_depositor_comments 'Adding full bibliography for 7250115--7250119.cif.'
_cod_database_code 7250117
_shelx_shelxl_version_number 2018/3
_shelx_space_group_comment
;
The symmetry employed for this shelxl refinement is uniquely defined
by the following loop, which should always be used as a source of
symmetry information in preference to the above space-group names.
They are only intended as comments.
;
_shelx_estimated_absorpt_t_max 0.791
_shelx_estimated_absorpt_t_min 0.791
_olex2_refinement_description
;
1. Twinned data refinement
 Scales: 0.9960(19)
 0.0040(19)
2. Fixed Uiso
 At 1.2 times of:
  All C(H) groups, All N(H) groups
3.a Aromatic/amide H refined with riding coordinates:
 C9(H6), C10(H7), C12(H8), C4(H3), C5(H4), C1(H1), C2(H2)
;
_olex2_exptl_crystal_mounting_method 1
_olex2_submission_special_instructions 'No special instructions were received'

loop_
_space_group_symop_operation_xyz
'x, y, z'
'-x, y+1/2, -z'

loop_
_atom_site_label
_atom_site_type_symbol
_atom_site_fract_x
_atom_site_fract_y
_atom_site_fract_z
_atom_site_U_iso_or_equiv
_atom_site_adp_type
_atom_site_occupancy
_atom_site_site_symmetry_order
_atom_site_calc_flag
_atom_site_refinement_flags_posn
_atom_site_refinement_flags_adp
_atom_site_refinement_flags_occupancy
_atom_site_disorder_assembly
_atom_site_disorder_group
N4 N 0.3561(13) 0.5045(5) 0.7208(4) 0.0392(13) Uani 1 1 d . . . . .
C6 C 0.5442(16) 0.4996(5) 0.8196(5) 0.0378(14) Uani 1 1 d . . . . .
N2 N 0.5397(14) 0.3968(5) 0.8608(5) 0.0423(14) Uani 1 1 d . . . . .
H5 H 0.65(2) 0.373(6) 0.933(7) 0.051 Uiso 1 1 d . U . . .
N3 N 0.3490(15) 0.3318(4) 0.7864(5) 0.0431(15) Uani 1 1 d . . . . .
C7 C 0.2369(17) 0.4016(5) 0.7055(5) 0.0395(15) Uani 1 1 d . . . . .
C9 C -0.0834(19) 0.2576(6) 0.5905(6) 0.0482(18) Uani 1 1 d . . . . .
H6 H -0.015149 0.205075 0.645934 0.058 Uiso 1 1 calc R U . . .
C10 C -0.2819(19) 0.2281(6) 0.4935(6) 0.0496(19) Uani 1 1 d . . . . .
H7 H -0.339962 0.153825 0.483924 0.060 Uiso 1 1 calc R U . . .
N5 N -0.3981(17) 0.2954(5) 0.4126(5) 0.0518(16) Uani 1 1 d . . . . .
C11 C -0.3036(18) 0.4011(6) 0.4305(6) 0.0455(17) Uani 1 1 d . . . . .
C12 C -0.1066(17) 0.4385(6) 0.5245(5) 0.0424(16) Uani 1 1 d . . . . .
H8 H -0.055421 0.513313 0.533095 0.051 Uiso 1 1 calc R U . . .
C8 C 0.0162(17) 0.3652(6) 0.6066(6) 0.0408(16) Uani 1 1 d . . . . .
C4 C 0.7698(18) 0.6863(5) 0.8218(6) 0.0441(16) Uani 1 1 d . . . . .
H3 H 0.675534 0.693869 0.746313 0.053 Uiso 1 1 calc R U . . .
C5 C 0.945(2) 0.7716(6) 0.8777(6) 0.0479(18) Uani 1 1 d . . . . .
H4 H 0.970281 0.837083 0.838406 0.057 Uiso 1 1 calc R U . . .
N1 N 1.0820(15) 0.7663(5) 0.9842(5) 0.0441(14) Uani 1 1 d . . . . .
C1 C 1.0455(19) 0.6725(6) 1.0383(6) 0.0464(17) Uani 1 1 d . . . . .
H1 H 1.139333 0.667132 1.113960 0.056 Uiso 1 1 calc R U . . .
C2 C 0.8757(18) 0.5833(6) 0.9874(6) 0.0434(16) Uani 1 1 d . . . . .
H2 H 0.857597 0.518276 1.028072 0.052 Uiso 1 1 calc R U . . .
C3 C 0.7341(16) 0.5893(6) 0.8784(6) 0.0399(15) Uani 1 1 d . . . . .
N6 N -0.547(3) 0.5313(7) 0.2718(7) 0.089(3) Uani 1 1 d . . . . .
C00J C -0.439(2) 0.4730(7) 0.3426(7) 0.063(2) Uani 1 1 d . . . . .

loop_
_atom_site_aniso_label
_atom_site_aniso_U_11
_atom_site_aniso_U_22
_atom_site_aniso_U_33
_atom_site_aniso_U_23
_atom_site_aniso_U_13
_atom_site_aniso_U_12
N4 0.028(3) 0.037(3) 0.054(3) -0.004(3) 0.008(2) 0.001(2)
C6 0.028(3) 0.035(3) 0.052(3) -0.001(3) 0.009(3) 0.004(3)
N2 0.031(3) 0.040(3) 0.055(3) 0.002(3) 0.003(2) 0.001(2)
N3 0.035(3) 0.036(3) 0.058(3) 0.001(3) 0.003(3) 0.001(2)
C7 0.033(3) 0.037(4) 0.049(4) 0.000(3) 0.011(3) 0.002(3)
C9 0.041(4) 0.040(4) 0.063(4) 0.000(3) 0.004(3) 0.005(3)
C10 0.036(4) 0.042(4) 0.070(5) -0.006(3) 0.004(3) -0.002(3)
N5 0.047(4) 0.044(4) 0.064(4) -0.008(3) 0.002(3) 0.001(3)
C11 0.039(3) 0.043(4) 0.054(4) -0.004(3) 0.002(3) 0.005(3)
C12 0.033(3) 0.040(4) 0.054(4) 0.000(3) 0.004(3) 0.003(3)
C8 0.026(3) 0.043(4) 0.055(4) -0.004(3) 0.011(3) 0.002(3)
C4 0.038(4) 0.039(4) 0.055(4) 0.002(3) 0.003(3) 0.000(3)
C5 0.043(4) 0.042(4) 0.058(4) 0.001(3) 0.002(3) -0.001(3)
N1 0.033(3) 0.045(3) 0.054(3) 0.001(3) 0.004(2) 0.000(3)
C1 0.043(4) 0.043(4) 0.053(4) -0.004(3) 0.005(3) 0.003(3)
C2 0.039(4) 0.036(4) 0.055(4) 0.003(3) 0.006(3) 0.002(3)
C3 0.026(3) 0.038(4) 0.056(4) -0.008(3) 0.008(3) 0.004(3)
N6 0.107(7) 0.073(6) 0.080(5) 0.008(4) -0.021(5) -0.002(5)
C00J 0.062(5) 0.063(6) 0.060(5) -0.004(4) -0.008(4) -0.002(4)

loop_
_atom_type_symbol
_atom_type_description
_atom_type_scat_dispersion_real
_atom_type_scat_dispersion_imag
_atom_type_scat_source
C C 0.0137 0.0067 'International Tables Vol C Tables 4.2.6.8 and 6.1.1.4'
N N 0.0241 0.0134 'International Tables Vol C Tables 4.2.6.8 and 6.1.1.4'
H H 0.0000 0.0000 'International Tables Vol C Tables 4.2.6.8 and 6.1.1.4'

loop_
_geom_angle_atom_site_label_1
_geom_angle_atom_site_label_2
_geom_angle_atom_site_label_3
_geom_angle
_geom_angle_site_symmetry_1
_geom_angle_site_symmetry_3
_geom_angle_publ_flag
C6 N4 C7 102.8(5) . . ?
N4 C6 N2 110.1(5) . . ?
N4 C6 C3 126.4(6) . . ?
N2 C6 C3 123.5(6) . . ?
C6 N2 H5 126(5) . . ?
N3 N2 C6 109.6(5) . . ?
N3 N2 H5 124(5) . . ?
C7 N3 N2 102.2(5) . . ?
N4 C7 C8 123.9(6) . . ?
N3 C7 N4 115.2(6) . . ?
N3 C7 C8 120.8(6) . . ?
C10 C9 H6 120.3 . . ?
C10 C9 C8 119.3(7) . . ?
C8 C9 H6 120.3 . . ?
C9 C10 H7 117.5 . . ?
N5 C10 C9 125.1(7) . . ?
N5 C10 H7 117.5 . . ?
C10 N5 C11 114.9(6) . . ?
N5 C11 C12 124.3(7) . . ?
N5 C11 C00J 113.9(6) . . ?
C12 C11 C00J 121.7(7) . . ?
C11 C12 H8 120.5 . . ?
C11 C12 C8 119.1(7) . . ?
C8 C12 H8 120.5 . . ?
C9 C8 C7 122.3(6) . . ?
C12 C8 C7 120.5(6) . . ?
C12 C8 C9 117.2(6) . . ?
C5 C4 H3 120.6 . . ?
C5 C4 C3 118.8(6) . . ?
C3 C4 H3 120.6 . . ?
C4 C5 H4 118.3 . . ?
N1 C5 C4 123.4(7) . . ?
N1 C5 H4 118.3 . . ?
C5 N1 C1 117.4(6) . . ?
N1 C1 H1 118.8 . . ?
N1 C1 C2 122.5(6) . . ?
C2 C1 H1 118.8 . . ?
C1 C2 H2 120.0 . . ?
C3 C2 C1 120.0(7) . . ?
C3 C2 H2 120.0 . . ?
C4 C3 C6 118.8(6) . . ?
C2 C3 C6 123.3(6) . . ?
C2 C3 C4 117.9(6) . . ?
N6 C00J C11 179.6(10) . . ?

loop_
_geom_bond_atom_site_label_1
_geom_bond_atom_site_label_2
_geom_bond_distance
_geom_bond_site_symmetry_2
_geom_bond_publ_flag
N4 C6 1.330(8) . ?
N4 C7 1.359(9) . ?
C6 N2 1.367(9) . ?
C6 C3 1.469(9) . ?
N2 H5 0.98(8) . ?
N2 N3 1.360(8) . ?
N3 C7 1.341(8) . ?
C7 C8 1.461(9) . ?
C9 H6 0.9500 . ?
C9 C10 1.378(10) . ?
C9 C8 1.392(10) . ?
C10 H7 0.9500 . ?
C10 N5 1.325(10) . ?
N5 C11 1.367(10) . ?
C11 C12 1.376(9) . ?
C11 C00J 1.440(11) . ?
C12 H8 0.9500 . ?
C12 C8 1.389(10) . ?
C4 H3 0.9500 . ?
C4 C5 1.388(10) . ?
C4 C3 1.397(10) . ?
C5 H4 0.9500 . ?
C5 N1 1.340(9) . ?
N1 C1 1.346(9) . ?
C1 H1 0.9500 . ?
C1 C2 1.391(10) . ?
C2 H2 0.9500 . ?
C2 C3 1.374(9) . ?
N6 C00J 1.161(11) . ?

loop_
_geom_torsion_atom_site_label_1
_geom_torsion_atom_site_label_2
_geom_torsion_atom_site_label_3
_geom_torsion_atom_site_label_4
_geom_torsion
_geom_torsion_site_symmetry_1
_geom_torsion_site_symmetry_2
_geom_torsion_site_symmetry_3
_geom_torsion_site_symmetry_4
_geom_torsion_publ_flag
N4 C6 N2 N3 1.1(8) . . . . ?
N4 C6 C3 C4 -10.1(10) . . . . ?
N4 C6 C3 C2 169.0(6) . . . . ?
N4 C7 C8 C9 175.9(7) . . . . ?
N4 C7 C8 C12 -4.8(10) . . . . ?
C6 N4 C7 N3 -2.4(8) . . . . ?
C6 N4 C7 C8 -179.5(6) . . . . ?
C6 N2 N3 C7 -2.4(7) . . . . ?
N2 C6 C3 C4 169.6(6) . . . . ?
N2 C6 C3 C2 -11.3(10) . . . . ?
N2 N3 C7 N4 3.0(8) . . . . ?
N2 N3 C7 C8 -179.8(6) . . . . ?
N3 C7 C8 C9 -1.0(10) . . . . ?
N3 C7 C8 C12 178.3(7) . . . . ?
C7 N4 C6 N2 0.7(7) . . . . ?
C7 N4 C6 C3 -179.6(6) . . . . ?
C9 C10 N5 C11 0.7(11) . . . . ?
C10 C9 C8 C7 -177.8(7) . . . . ?
C10 C9 C8 C12 3.0(10) . . . . ?
C10 N5 C11 C12 -0.7(11) . . . . ?
C10 N5 C11 C00J -178.7(8) . . . . ?
N5 C11 C12 C8 2.0(10) . . . . ?
C11 C12 C8 C7 177.7(6) . . . . ?
C11 C12 C8 C9 -3.0(9) . . . . ?
C8 C9 C10 N5 -1.9(12) . . . . ?
C4 C5 N1 C1 0.3(11) . . . . ?
C5 C4 C3 C6 179.2(6) . . . . ?
C5 C4 C3 C2 0.1(10) . . . . ?
C5 N1 C1 C2 0.3(11) . . . . ?
N1 C1 C2 C3 -0.7(11) . . . . ?
C1 C2 C3 C6 -178.6(6) . . . . ?
C1 C2 C3 C4 0.5(10) . . . . ?
C3 C6 N2 N3 -178.6(6) . . . . ?
C3 C4 C5 N1 -0.5(12) . . . . ?
C00J C11 C12 C8 179.8(7) . . . . ?

loop_
_twin_individual_id
_twin_individual_mass_fraction_refined
1 0.9960(19)
2 0.0040(19)
